data_4337248
loop_
_publ_author_name
'Chiarella, Gina M.'
'Cotton, F. Albert'
'Murillo, Carlos A.'
'Zhao, Qinliang'

_publ_section_title
;
 A Strong Metal-to-Metal Interaction in an Edge-Sharing Bioctahedral
 Compound that Leads to a Very Short Tungsten-Tungsten Double Bond.
;
_journal_issue 4
_journal_name_full 'Inorganic chemistry'
_journal_page_first 2288
_journal_page_last 2295
_journal_paper_doi 10.1021/ic402992n
_journal_volume 53
_journal_year 2014
_chemical_formula_moiety C22H40Cl4N6O2W2,2(C11H22N3),2(CH2Cl2)
_chemical_formula_sum 'C46 H88 Cl8 N12 O2 W2'
_chemical_formula_weight 1492.58
_chemical_name_common (H2TMhpp)2[W2(&#x00A6;&#x00CC;-O)2(&#x00A6;&#x00CC;-TMhpp)2Cl4]
_chemical_name_systematic
; 
 ? 
;
_space_group_IT_number 61
_symmetry_cell_setting orthorhombic
_symmetry_space_group_name_Hall '-P 2ac 2ab'
_symmetry_space_group_name_H-M 'P b c a'
_atom_sites_solution_hydrogens geom
_atom_sites_solution_primary direct
_atom_sites_solution_secondary difmap
_audit_creation_method SHELXL-97
_cell_angle_alpha 90.00
_cell_angle_beta 90.00
_cell_angle_gamma 90.00
_cell_formula_units_Z 4
_cell_length_a 17.952(7)
_cell_length_b 19.560(7)
_cell_length_c 17.598(7)
_cell_measurement_temperature 213(2)
_cell_volume 6179(4)
_computing_cell_refinement SMART
_computing_data_collection SMART
_computing_data_reduction SAINTPLUS
_computing_molecular_graphics XP
_computing_publication_material CIF
_computing_structure_refinement 'SHELXL-97 (Sheldrick, 2008)'
_computing_structure_solution 'SHELXS-97 (Sheldrick, 2008)'
_diffrn_ambient_temperature 213(2)
_diffrn_measured_fraction_theta_full 0.999
_diffrn_measured_fraction_theta_max 0.999
_diffrn_radiation_monochromator graphite
_diffrn_radiation_source 'fine-focus sealed tube'
_diffrn_radiation_type MoK\a
_diffrn_radiation_wavelength 0.71073
_diffrn_reflns_av_R_equivalents 0.0780
_diffrn_reflns_av_sigmaI/netI 0.0513
_diffrn_reflns_limit_h_max 14
_diffrn_reflns_limit_h_min -23
_diffrn_reflns_limit_k_max 25
_diffrn_reflns_limit_k_min -25
_diffrn_reflns_limit_l_max 22
_diffrn_reflns_limit_l_min -22
_diffrn_reflns_number 37512
_diffrn_reflns_theta_full 27.27
_diffrn_reflns_theta_max 27.27
_diffrn_reflns_theta_min 1.93
_exptl_absorpt_coefficient_mu 4.111
_exptl_absorpt_correction_T_max 0.4515
_exptl_absorpt_correction_T_min 0.3272
_exptl_absorpt_correction_type multi-scan
_exptl_absorpt_process_details SADABS
_exptl_crystal_colour green
_exptl_crystal_density_diffrn 1.604
_exptl_crystal_density_method 'not measured'
_exptl_crystal_description block
_exptl_crystal_F_000 2992
_exptl_crystal_size_max 0.35
_exptl_crystal_size_mid 0.30
_exptl_crystal_size_min 0.23
_refine_diff_density_max 2.910
_refine_diff_density_min -0.814
_refine_diff_density_rms 0.199
_refine_ls_extinction_method none
_refine_ls_goodness_of_fit_ref 1.193
_refine_ls_hydrogen_treatment noref
_refine_ls_matrix_type full
_refine_ls_number_parameters 342
_refine_ls_number_reflns 6926
_refine_ls_number_restraints 68
_refine_ls_restrained_S_all 1.198
_refine_ls_R_factor_all 0.1077
_refine_ls_R_factor_gt 0.0473
_refine_ls_shift/su_max 0.001
_refine_ls_shift/su_mean 0.000
_refine_ls_structure_factor_coef Fsqd
_refine_ls_weighting_details 'calc w=1/[\s^2^(Fo^2^)+(0.0481P)^2^+4.7455P] where P=(Fo^2^+2Fc^2^)/3'
_refine_ls_weighting_scheme calc
_refine_ls_wR_factor_gt 0.1088
_refine_ls_wR_factor_ref 0.1321
_reflns_number_gt 3580
_reflns_number_total 6926
_reflns_threshold_expression >2sigma(I)
_cod_data_source_file ic402992n_si_001.cif
_cod_data_source_block g4-61
_cod_depositor_comments
;
The following automatic conversions were performed:

'_symmetry_cell_setting' value 'Orthorhombic' changed to
'orthorhombic' according to
/usr/data/users/saulius/automatic-downloads/current/ACS/lib/dictionaries/cif_core.dic
dictionary named 'cif_core.dic' version 2.4.2 from 2011-04-26.

Automatic conversion script
Id: cif_fix_values 2281 2013-09-26 08:29:07Z andrius 
;
_cod_original_sg_symbol_H-M Pbca
_cod_database_code 4337248

loop_
_symmetry_equiv_pos_as_xyz
'x, y, z'
'-x+1/2, -y, z+1/2'
'-x, y+1/2, -z+1/2'
'x+1/2, -y+1/2, -z'
'-x, -y, -z'
'x-1/2, y, -z-1/2'
'x, -y-1/2, z-1/2'
'-x-1/2, y-1/2, z'

loop_
_atom_site_label
_atom_site_type_symbol
_atom_site_fract_x
_atom_site_fract_y
_atom_site_fract_z
_atom_site_U_iso_or_equiv
_atom_site_adp_type
_atom_site_occupancy
_atom_site_symmetry_multiplicity
_atom_site_calc_flag
_atom_site_refinement_flags
_atom_site_disorder_assembly
_atom_site_disorder_group
W1 W 0.500349(19) -0.042839(12) 0.546064(14) 0.03212(10) Uani 1 1 d U . .
Cl1 Cl 0.46352(14) -0.16600(9) 0.55561(11) 0.0506(5) Uani 1 1 d . . .
Cl2 Cl 0.53812(13) -0.05205(10) 0.68233(11) 0.0487(5) Uani 1 1 d . . .
O1 O 0.4667(3) -0.0520(2) 0.4404(3) 0.0398(11) Uani 1 1 d U . .
N1 N 0.3925(3) -0.0142(3) 0.5785(3) 0.0391(15) Uani 1 1 d . . .
N2 N 0.3919(3) 0.0706(3) 0.4878(4) 0.0400(15) Uani 1 1 d . . .
N3 N 0.2844(4) 0.0517(3) 0.5616(4) 0.0533(19) Uani 1 1 d . . .
C1 C 0.3563(5) 0.0362(4) 0.5424(4) 0.0425(19) Uani 1 1 d . . .
C2 C 0.3541(4) -0.0472(4) 0.6416(4) 0.048(2) Uani 1 1 d . . .
H2A H 0.3571 -0.0176 0.6864 0.058 Uiso 1 1 calc R . .
H2B H 0.3793 -0.0903 0.6537 0.058 Uiso 1 1 calc R . .
C3 C 0.2719(5) -0.0618(5) 0.6236(5) 0.059(2) Uani 1 1 d . . .
C4 C 0.2380(5) 0.0082(4) 0.6097(5) 0.062(3) Uani 1 1 d . . .
H4A H 0.1891 0.0025 0.5856 0.074 Uiso 1 1 calc R . .
H4B H 0.2303 0.0310 0.6587 0.074 Uiso 1 1 calc R . .
C5 C 0.2461(5) 0.1127(4) 0.5326(5) 0.064(3) Uani 1 1 d . . .
H5A H 0.2170 0.1333 0.5738 0.076 Uiso 1 1 calc R . .
H5B H 0.2115 0.0991 0.4923 0.076 Uiso 1 1 calc R . .
C6 C 0.2997(5) 0.1649(4) 0.5018(5) 0.056(2) Uani 1 1 d . . .
C7 C 0.3515(5) 0.1253(4) 0.4483(4) 0.053(2) Uani 1 1 d . . .
H7A H 0.3220 0.1054 0.4070 0.064 Uiso 1 1 calc R . .
H7B H 0.3875 0.1571 0.4257 0.064 Uiso 1 1 calc R . .
C8 C 0.3419(5) 0.1989(4) 0.5647(5) 0.068(3) Uani 1 1 d . . .
H8A H 0.3075 0.2240 0.5968 0.101 Uiso 1 1 calc R . .
H8B H 0.3781 0.2303 0.5433 0.101 Uiso 1 1 calc R . .
H8C H 0.3674 0.1646 0.5947 0.101 Uiso 1 1 calc R . .
C9 C 0.2564(5) 0.2178(5) 0.4553(5) 0.078(3) Uani 1 1 d . . .
H9A H 0.2154 0.2354 0.4854 0.118 Uiso 1 1 calc R . .
H9B H 0.2371 0.1965 0.4096 0.118 Uiso 1 1 calc R . .
H9C H 0.2893 0.2552 0.4415 0.118 Uiso 1 1 calc R . .
C10 C 0.2658(5) -0.1084(5) 0.5567(5) 0.070(3) Uani 1 1 d . . .
H10A H 0.2139 -0.1137 0.5429 0.105 Uiso 1 1 calc R . .
H10B H 0.2866 -0.1527 0.5696 0.105 Uiso 1 1 calc R . .
H10C H 0.2931 -0.0891 0.5142 0.105 Uiso 1 1 calc R . .
C11 C 0.2343(5) -0.0934(5) 0.6930(6) 0.080(3) Uani 1 1 d . . .
H11A H 0.1807 -0.0928 0.6861 0.121 Uiso 1 1 calc R . .
H11B H 0.2473 -0.0673 0.7380 0.121 Uiso 1 1 calc R . .
H11C H 0.2510 -0.1403 0.6990 0.121 Uiso 1 1 calc R . .
N4 N 0.5153(4) 0.8916(4) 0.2909(4) 0.073(3) Uani 1 1 d . . .
H4 H 0.5060 0.9225 0.3251 0.088 Uiso 1 1 calc R . .
N5 N 0.4706(4) 0.8103(4) 0.3737(5) 0.068(2) Uani 1 1 d D . .
H5 H 0.4580 0.8433 0.4044 0.081 Uiso 1 1 calc R A 1
C12 C 0.4985(5) 0.8277(5) 0.3064(6) 0.066(3) Uani 1 1 d . C .
C13 C 0.5483(7) 0.9131(5) 0.2202(6) 0.088(3) Uani 1 1 d U . .
H13A H 0.6025 0.9152 0.2264 0.106 Uiso 1 1 calc R . .
H13B H 0.5307 0.9592 0.2080 0.106 Uiso 1 1 calc R . .
C14 C 0.5303(7) 0.8664(6) 0.1553(6) 0.088(2) Uani 1 1 d U C .
C15 C 0.5534(6) 0.7938(5) 0.1835(6) 0.086(2) Uani 1 1 d DU . .
H15A H 0.5340 0.7596 0.1480 0.103 Uiso 1 1 calc R B 1
H15B H 0.6079 0.7905 0.1832 0.103 Uiso 1 1 calc R B 1
N6 N 0.5256(9) 0.7779(8) 0.2615(7) 0.076(3) Uani 0.616(9) 1 d PDU C 1
C16 C 0.5308(10) 0.7069(8) 0.2874(11) 0.080(5) Uani 0.616(9) 1 d PD C 1
H16A H 0.5755 0.7010 0.3187 0.095 Uiso 0.616(9) 1 calc PR C 1
H16B H 0.5344 0.6762 0.2436 0.095 Uiso 0.616(9) 1 calc PR C 1
C18 C 0.4594(13) 0.7403(7) 0.4001(10) 0.066(7) Uani 0.616(9) 1 d PD C 1
H18A H 0.4115 0.7372 0.4266 0.080 Uiso 0.616(9) 1 calc PR C 1
H18B H 0.4987 0.7285 0.4365 0.080 Uiso 0.616(9) 1 calc PR C 1
C21 C 0.4626(14) 0.6176(8) 0.3655(13) 0.109(7) Uani 0.616(9) 1 d PDU C 1
H21A H 0.4657 0.5854 0.3237 0.164 Uiso 0.616(9) 1 calc PR C 1
H21B H 0.4177 0.6089 0.3946 0.164 Uiso 0.616(9) 1 calc PR C 1
H21C H 0.5058 0.6124 0.3981 0.164 Uiso 0.616(9) 1 calc PR C 1
C22 C 0.3932(10) 0.6982(10) 0.2848(10) 0.101(6) Uani 0.616(9) 1 d PDU C 1
H22A H 0.3865 0.7462 0.2733 0.152 Uiso 0.616(9) 1 calc PR C 1
H22B H 0.3495 0.6811 0.3111 0.152 Uiso 0.616(9) 1 calc PR C 1
H22C H 0.4002 0.6728 0.2380 0.152 Uiso 0.616(9) 1 calc PR C 1
N6A N 0.4949(13) 0.7812(12) 0.2444(12) 0.076(3) Uani 0.384(9) 1 d PD C 2
C16A C 0.4540(19) 0.7171(12) 0.2536(12) 0.080(5) Uani 0.384(9) 1 d PD C 2
H16C H 0.4735 0.6831 0.2178 0.095 Uiso 0.384(9) 1 calc PR C 2
H16D H 0.4013 0.7247 0.2414 0.095 Uiso 0.384(9) 1 calc PR C 2
C18A C 0.434(2) 0.7452(10) 0.3886(18) 0.066(7) Uani 0.384(9) 1 d PD C 2
H18C H 0.3799 0.7509 0.3830 0.080 Uiso 0.384(9) 1 calc PR C 2
H18D H 0.4438 0.7312 0.4411 0.080 Uiso 0.384(9) 1 calc PR C 2
C21A C 0.413(2) 0.6266(14) 0.346(2) 0.109(7) Uani 0.384(9) 1 d PD C 2
H21D H 0.4033 0.6050 0.2972 0.164 Uiso 0.384(9) 1 calc PR C 2
H21E H 0.3655 0.6397 0.3688 0.164 Uiso 0.384(9) 1 calc PR C 2
H21F H 0.4381 0.5946 0.3791 0.164 Uiso 0.384(9) 1 calc PR C 2
C22A C 0.5394(14) 0.6697(18) 0.3505(17) 0.101(6) Uani 0.384(9) 1 d PD C 2
H22D H 0.5681 0.6718 0.3039 0.152 Uiso 0.384(9) 1 calc PR C 2
H22E H 0.5408 0.6235 0.3706 0.152 Uiso 0.384(9) 1 calc PR C 2
H22F H 0.5605 0.7009 0.3875 0.152 Uiso 0.384(9) 1 calc PR C 2
C17 C 0.4605(6) 0.6894(5) 0.3346(6) 0.077(3) Uani 1 1 d DU . .
C19 C 0.5756(7) 0.8820(6) 0.0855(6) 0.103(3) Uani 1 1 d U . .
H19A H 0.5590 0.8532 0.0439 0.155 Uiso 1 1 calc R C .
H19B H 0.6278 0.8730 0.0958 0.155 Uiso 1 1 calc R . .
H19C H 0.5692 0.9296 0.0719 0.155 Uiso 1 1 calc R . .
C20 C 0.4493(7) 0.8681(7) 0.1355(7) 0.123(4) Uani 1 1 d U . .
H20A H 0.4236 0.8318 0.1623 0.185 Uiso 1 1 calc R C .
H20B H 0.4434 0.8617 0.0811 0.185 Uiso 1 1 calc R . .
H20C H 0.4285 0.9119 0.1501 0.185 Uiso 1 1 calc R . .
Cl3 Cl 0.28690(19) 0.86480(18) 0.2987(2) 0.1281(13) Uani 1 1 d . . .
Cl4 Cl 0.23475(19) 0.98742(17) 0.36975(19) 0.1087(11) Uani 1 1 d . . .
C50 C 0.3117(6) 0.9390(6) 0.3424(6) 0.095(4) Uani 1 1 d . . .
H50A H 0.3426 0.9661 0.3078 0.115 Uiso 1 1 calc R . .
H50B H 0.3417 0.9284 0.3874 0.115 Uiso 1 1 calc R . .

loop_
_atom_site_aniso_label
_atom_site_aniso_U_11
_atom_site_aniso_U_22
_atom_site_aniso_U_33
_atom_site_aniso_U_23
_atom_site_aniso_U_13
_atom_site_aniso_U_12
W1 0.03687(17) 0.02627(14) 0.03322(16) -0.00061(11) 0.00201(17) 0.00095(16)
Cl1 0.0655(14) 0.0321(9) 0.0543(12) 0.0009(9) 0.0027(11) -0.0043(10)
Cl2 0.0585(13) 0.0490(11) 0.0388(10) 0.0026(9) -0.0023(11) -0.0048(10)
O1 0.038(3) 0.037(3) 0.045(3) 0.000(2) 0.005(2) -0.002(2)
N1 0.039(4) 0.036(3) 0.042(4) -0.006(3) 0.008(3) -0.005(3)
N2 0.038(4) 0.036(3) 0.045(4) -0.006(3) 0.003(3) 0.005(3)
N3 0.038(4) 0.054(4) 0.068(5) -0.008(4) 0.004(4) 0.002(3)
C1 0.039(5) 0.041(4) 0.048(5) -0.010(4) 0.007(4) 0.007(4)
C2 0.048(5) 0.052(5) 0.045(5) -0.006(4) 0.012(4) -0.005(4)
C3 0.056(6) 0.062(6) 0.059(6) -0.002(5) 0.016(5) -0.016(5)
C4 0.033(5) 0.054(5) 0.098(8) -0.006(5) 0.005(5) 0.000(4)
C5 0.044(6) 0.053(5) 0.093(7) -0.009(5) -0.006(5) 0.013(4)
C6 0.048(6) 0.043(5) 0.076(7) -0.008(5) -0.008(5) 0.012(4)
C7 0.043(5) 0.045(5) 0.071(6) 0.001(4) -0.007(4) 0.011(4)
C8 0.064(7) 0.055(6) 0.084(7) -0.019(5) -0.020(5) 0.011(5)
C9 0.057(7) 0.070(7) 0.109(9) -0.003(6) -0.017(6) 0.025(5)
C10 0.063(7) 0.069(7) 0.077(7) 0.001(5) -0.005(5) -0.024(5)
C11 0.059(7) 0.094(8) 0.088(8) 0.020(6) 0.019(6) -0.006(6)
N4 0.106(8) 0.049(4) 0.064(5) -0.022(4) 0.008(4) -0.012(4)
N5 0.070(5) 0.067(5) 0.067(6) -0.027(4) 0.009(4) 0.011(4)
C12 0.069(6) 0.062(6) 0.068(6) -0.030(5) -0.007(6) -0.005(6)
C13 0.105(6) 0.088(5) 0.071(5) -0.022(5) 0.005(5) -0.004(5)
C14 0.101(5) 0.092(4) 0.071(4) -0.021(4) 0.006(4) -0.007(4)
C15 0.104(5) 0.084(4) 0.070(4) -0.028(4) 0.014(4) -0.006(4)
N6 0.101(7) 0.067(4) 0.059(5) -0.029(4) 0.012(5) -0.008(5)
C16 0.098(13) 0.056(8) 0.084(12) -0.019(8) -0.006(9) -0.011(9)
C18 0.060(18) 0.069(7) 0.071(9) -0.014(6) 0.003(11) -0.013(8)
C21 0.134(16) 0.078(9) 0.115(12) -0.030(9) 0.048(13) -0.004(11)
C22 0.091(12) 0.132(14) 0.080(11) -0.059(10) 0.016(9) -0.034(11)
N6A 0.101(7) 0.067(4) 0.059(5) -0.029(4) 0.012(5) -0.008(5)
C16A 0.098(13) 0.056(8) 0.084(12) -0.019(8) -0.006(9) -0.011(9)
C18A 0.060(18) 0.069(7) 0.071(9) -0.014(6) 0.003(11) -0.013(8)
C21A 0.134(16) 0.078(9) 0.115(12) -0.030(9) 0.048(13) -0.004(11)
C22A 0.091(12) 0.132(14) 0.080(11) -0.059(10) 0.016(9) -0.034(11)
C17 0.072(7) 0.067(6) 0.092(8) -0.035(6) 0.026(7) -0.017(6)
C19 0.120(8) 0.105(7) 0.084(7) -0.020(6) 0.015(6) -0.009(7)
C20 0.107(8) 0.158(9) 0.106(7) -0.018(7) 0.000(7) -0.004(8)
Cl3 0.085(2) 0.116(3) 0.183(4) -0.007(3) 0.018(2) -0.004(2)
Cl4 0.108(3) 0.106(2) 0.113(3) -0.012(2) -0.016(2) -0.022(2)
C50 0.069(8) 0.123(10) 0.095(9) 0.018(7) -0.014(6) -0.028(7)

loop_
_atom_type_symbol
_atom_type_description
_atom_type_scat_dispersion_real
_atom_type_scat_dispersion_imag
_atom_type_scat_source
C C 0.0033 0.0016 'International Tables Vol C Tables 4.2.6.8 and 6.1.1.4'
H H 0.0000 0.0000 'International Tables Vol C Tables 4.2.6.8 and 6.1.1.4'
N N 0.0061 0.0033 'International Tables Vol C Tables 4.2.6.8 and 6.1.1.4'
O O 0.0106 0.0060 'International Tables Vol C Tables 4.2.6.8 and 6.1.1.4'
Cl Cl 0.1484 0.1585 'International Tables Vol C Tables 4.2.6.8 and 6.1.1.4'
W W -0.8490 6.8722 'International Tables Vol C Tables 4.2.6.8 and 6.1.1.4'

loop_
_geom_angle_atom_site_label_1
_geom_angle_atom_site_label_2
_geom_angle_atom_site_label_3
_geom_angle
_geom_angle_site_symmetry_1
_geom_angle_site_symmetry_3
O1 W1 O1 107.11(17) 5_656 .
O1 W1 N1 89.6(2) 5_656 .
O1 W1 N1 89.9(2) . .
O1 W1 N2 90.1(2) 5_656 5_656
O1 W1 N2 89.5(2) . 5_656
N1 W1 N2 179.1(2) . 5_656
O1 W1 W1 53.57(14) 5_656 5_656
O1 W1 W1 53.55(13) . 5_656
N1 W1 W1 89.56(17) . 5_656
N2 W1 W1 89.60(17) 5_656 5_656
O1 W1 Cl2 82.54(15) 5_656 .
O1 W1 Cl2 170.34(14) . .
N1 W1 Cl2 90.52(18) . .
N2 W1 Cl2 90.23(18) 5_656 .
W1 W1 Cl2 136.10(5) 5_656 .
O1 W1 Cl1 168.95(15) 5_656 .
O1 W1 Cl1 83.91(14) . .
N1 W1 Cl1 89.69(17) . .
N2 W1 Cl1 90.79(17) 5_656 .
W1 W1 Cl1 137.45(5) 5_656 .
Cl2 W1 Cl1 86.44(6) . .
W1 O1 W1 72.89(17) 5_656 .
C1 N1 C2 117.2(7) . .
C1 N1 W1 121.0(5) . .
C2 N1 W1 121.8(5) . .
C1 N2 C7 118.1(7) . .
C1 N2 W1 121.1(5) . 5_656
C7 N2 W1 120.7(5) . 5_656
C1 N3 C4 123.6(7) . .
C1 N3 C5 122.4(7) . .
C4 N3 C5 114.0(7) . .
N2 C1 N1 118.6(7) . .
N2 C1 N3 121.2(7) . .
N1 C1 N3 120.2(7) . .
N1 C2 C3 112.3(7) . .
N1 C2 H2A 109.1 . .
C3 C2 H2A 109.1 . .
N1 C2 H2B 109.1 . .
C3 C2 H2B 109.1 . .
H2A C2 H2B 107.9 . .
C10 C3 C4 113.3(8) . .
C10 C3 C11 110.6(8) . .
C4 C3 C11 108.4(8) . .
C10 C3 C2 110.3(7) . .
C4 C3 C2 104.5(7) . .
C11 C3 C2 109.6(8) . .
N3 C4 C3 112.9(7) . .
N3 C4 H4A 109.0 . .
C3 C4 H4A 109.0 . .
N3 C4 H4B 109.0 . .
C3 C4 H4B 109.0 . .
H4A C4 H4B 107.8 . .
N3 C5 C6 112.2(7) . .
N3 C5 H5A 109.2 . .
C6 C5 H5A 109.2 . .
N3 C5 H5B 109.2 . .
C6 C5 H5B 109.2 . .
H5A C5 H5B 107.9 . .
C8 C6 C5 111.0(8) . .
C8 C6 C9 110.5(7) . .
C5 C6 C9 109.1(8) . .
C8 C6 C7 111.9(7) . .
C5 C6 C7 105.5(7) . .
C9 C6 C7 108.7(7) . .
N2 C7 C6 112.1(7) . .
N2 C7 H7A 109.2 . .
C6 C7 H7A 109.2 . .
N2 C7 H7B 109.2 . .
C6 C7 H7B 109.2 . .
H7A C7 H7B 107.9 . .
C6 C8 H8A 109.5 . .
C6 C8 H8B 109.5 . .
H8A C8 H8B 109.5 . .
C6 C8 H8C 109.5 . .
H8A C8 H8C 109.5 . .
H8B C8 H8C 109.5 . .
C6 C9 H9A 109.5 . .
C6 C9 H9B 109.5 . .
H9A C9 H9B 109.5 . .
C6 C9 H9C 109.5 . .
H9A C9 H9C 109.5 . .
H9B C9 H9C 109.5 . .
C3 C10 H10A 109.5 . .
C3 C10 H10B 109.5 . .
H10A C10 H10B 109.5 . .
C3 C10 H10C 109.5 . .
H10A C10 H10C 109.5 . .
H10B C10 H10C 109.5 . .
C3 C11 H11A 109.5 . .
C3 C11 H11B 109.5 . .
H11A C11 H11B 109.5 . .
C3 C11 H11C 109.5 . .
H11A C11 H11C 109.5 . .
H11B C11 H11C 109.5 . .
C12 N4 C13 123.5(8) . .
C12 N4 H4 118.3 . .
C13 N4 H4 118.3 . .
C12 N5 C18A 123.5(12) . .
C12 N5 C18 125.1(9) . .
C18A N5 C18 20(3) . .
C12 N5 H5 117.5 . .
C18A N5 H5 114.7 . .
C18 N5 H5 117.5 . .
N4 C12 N5 120.9(8) . .
N4 C12 N6 118.9(10) . .
N5 C12 N6 118.3(10) . .
N4 C12 N6A 117.3(12) . .
N5 C12 N6A 120.2(11) . .
N6 C12 N6A 26.2(13) . .
N4 C13 C14 113.1(9) . .
N4 C13 H13A 109.0 . .
C14 C13 H13A 109.0 . .
N4 C13 H13B 109.0 . .
C14 C13 H13B 109.0 . .
H13A C13 H13B 107.8 . .
C20 C14 C13 112.0(10) . .
C20 C14 C19 109.3(10) . .
C13 C14 C19 112.6(10) . .
C20 C14 C15 110.6(10) . .
C13 C14 C15 104.7(9) . .
C19 C14 C15 107.5(10) . .
N6 C15 N6A 24.2(12) . .
N6 C15 C14 113.2(10) . .
N6A C15 C14 100.9(12) . .
N6 C15 H15A 108.9 . .
N6A C15 H15A 95.3 . .
C14 C15 H15A 108.9 . .
N6 C15 H15B 108.9 . .
N6A C15 H15B 133.0 . .
C14 C15 H15B 108.9 . .
H15A C15 H15B 107.7 . .
C12 N6 C16 121.7(11) . .
C12 N6 C15 120.6(12) . .
C16 N6 C15 117.6(13) . .
N6 C16 C17 109.0(12) . .
N6 C16 H16A 109.9 . .
C17 C16 H16A 109.9 . .
N6 C16 H16B 109.9 . .
C17 C16 H16B 109.9 . .
H16A C16 H16B 108.3 . .
N5 C18 C17 111.8(11) . .
N5 C18 H18A 109.3 . .
C17 C18 H18A 109.3 . .
N5 C18 H18B 109.3 . .
C17 C18 H18B 109.3 . .
H18A C18 H18B 107.9 . .
C17 C21 H21A 109.5 . .
C17 C21 H21B 109.5 . .
C17 C21 H21C 109.5 . .
C17 C22 H22A 109.5 . .
C17 C22 H22B 109.5 . .
C17 C22 H22C 109.5 . .
C12 N6A C16A 119.1(15) . .
C12 N6A C15 113.9(15) . .
C16A N6A C15 124(2) . .
N6A C16A C17 111.6(17) . .
N6A C16A H16C 109.3 . .
C17 C16A H16C 109.3 . .
N6A C16A H16D 109.3 . .
C17 C16A H16D 109.3 . .
H16C C16A H16D 108.0 . .
N5 C18A C17 111.9(14) . .
N5 C18A H18C 109.2 . .
C17 C18A H18C 109.2 . .
N5 C18A H18D 109.2 . .
C17 C18A H18D 109.2 . .
H18C C18A H18D 107.9 . .
C17 C21A H21D 109.5 . .
C17 C21A H21E 109.5 . .
H21D C21A H21E 109.5 . .
C17 C21A H21F 109.5 . .
H21D C21A H21F 109.5 . .
H21E C21A H21F 109.5 . .
C17 C22A H22D 109.5 . .
C17 C22A H22E 109.5 . .
H22D C22A H22E 109.5 . .
C17 C22A H22F 109.5 . .
H22D C22A H22F 109.5 . .
H22E C22A H22F 109.5 . .
C22A C17 C22 154.3(14) . .
C22A C17 C21 70.6(16) . .
C22 C17 C21 109.7(14) . .
C22A C17 C21A 108(2) . .
C22 C17 C21A 73.3(17) . .
C21 C17 C21A 37.8(16) . .
C22A C17 C18 92.2(15) . .
C22 C17 C18 110.9(13) . .
C21 C17 C18 109.7(13) . .
C21A C17 C18 115.1(17) . .
C22A C17 C18A 111(2) . .
C22 C17 C18A 92(2) . .
C21 C17 C18A 116.8(16) . .
C21A C17 C18A 108.7(18) . .
C18 C17 C18A 19(3) . .
C22A C17 C16A 109.8(19) . .
C22 C17 C16A 49.8(13) . .
C21 C17 C16A 132.0(15) . .
C21A C17 C16A 112(2) . .
C18 C17 C16A 118.2(13) . .
C18A C17 C16A 107.6(19) . .
C22A C17 C16 52.1(14) . .
C22 C17 C16 108.5(12) . .
C21 C17 C16 112.3(13) . .
C21A C17 C16 135.5(16) . .
C18 C17 C16 105.7(11) . .
C18A C17 C16 115.5(12) . .
C16A C17 C16 59.0(15) . .
C14 C19 H19A 109.5 . .
C14 C19 H19B 109.5 . .
H19A C19 H19B 109.5 . .
C14 C19 H19C 109.5 . .
H19A C19 H19C 109.5 . .
H19B C19 H19C 109.5 . .
C14 C20 H20A 109.5 . .
C14 C20 H20B 109.5 . .
H20A C20 H20B 109.5 . .
C14 C20 H20C 109.5 . .
H20A C20 H20C 109.5 . .
H20B C20 H20C 109.5 . .
Cl3 C50 Cl4 112.4(6) . .
Cl3 C50 H50A 109.1 . .
Cl4 C50 H50A 109.1 . .
Cl3 C50 H50B 109.1 . .
Cl4 C50 H50B 109.1 . .
H50A C50 H50B 107.9 . .

loop_
_geom_bond_atom_site_label_1
_geom_bond_atom_site_label_2
_geom_bond_distance
_geom_bond_site_symmetry_2
W1 O1 1.962(5) 5_656
W1 O1 1.963(5) .
W1 N1 2.095(6) .
W1 N2 2.095(6) 5_656
W1 W1 2.3318(8) 5_656
W1 Cl2 2.499(2) .
W1 Cl1 2.504(2) .
O1 W1 1.962(5) 5_656
N1 C1 1.341(9) .
N1 C2 1.457(9) .
N2 C1 1.335(9) .
N2 C7 1.469(9) .
N2 W1 2.095(6) 5_656
N3 C1 1.368(10) .
N3 C4 1.461(10) .
N3 C5 1.468(10) .
C2 C3 1.536(11) .
C2 H2A 0.9800 .
C2 H2B 0.9800 .
C3 C10 1.492(11) .
C3 C4 1.519(11) .
C3 C11 1.527(11) .
C4 H4A 0.9800 .
C4 H4B 0.9800 .
C5 C6 1.504(12) .
C5 H5A 0.9800 .
C5 H5B 0.9800 .
C6 C8 1.497(11) .
C6 C9 1.532(11) .
C6 C7 1.533(11) .
C7 H7A 0.9800 .
C7 H7B 0.9800 .
C8 H8A 0.9700 .
C8 H8B 0.9700 .
C8 H8C 0.9700 .
C9 H9A 0.9700 .
C9 H9B 0.9700 .
C9 H9C 0.9700 .
C10 H10A 0.9700 .
C10 H10B 0.9700 .
C10 H10C 0.9700 .
C11 H11A 0.9700 .
C11 H11B 0.9700 .
C11 H11C 0.9700 .
N4 C12 1.315(12) .
N4 C13 1.440(12) .
N4 H4 0.8700 .
N5 C12 1.330(12) .
N5 C18A 1.458(18) .
N5 C18 1.461(15) .
N5 H5 0.8700 .
C12 N6 1.346(17) .
C12 N6A 1.42(2) .
C13 C14 1.497(13) .
C13 H13A 0.9800 .
C13 H13B 0.9800 .
C14 C20 1.496(16) .
C14 C19 1.502(14) .
C14 C15 1.560(15) .
C15 N6 1.493(14) .
C15 N6A 1.520(17) .
C15 H15A 0.9800 .
C15 H15B 0.9800 .
N6 C16 1.464(18) .
C16 C17 1.549(17) .
C16 H16A 0.9800 .
C16 H16B 0.9800 .
C18 C17 1.524(15) .
C18 H18A 0.9800 .
C18 H18B 0.9800 .
C21 C17 1.505(17) .
C21 H21A 0.9700 .
C21 H21B 0.9700 .
C21 H21C 0.9700 .
C22 C17 1.502(18) .
C22 H22A 0.9700 .
C22 H22B 0.9700 .
C22 H22C 0.9700 .
N6A C16A 1.46(2) .
C16A C17 1.53(2) .
C16A H16C 0.9800 .
C16A H16D 0.9800 .
C18A C17 1.524(19) .
C18A H18C 0.9800 .
C18A H18D 0.9800 .
C21A C17 1.51(2) .
C21A H21D 0.9700 .
C21A H21E 0.9700 .
C21A H21F 0.9700 .
C22A C17 1.49(2) .
C22A H22D 0.9700 .
C22A H22E 0.9700 .
C22A H22F 0.9700 .
C19 H19A 0.9700 .
C19 H19B 0.9700 .
C19 H19C 0.9700 .
C20 H20A 0.9700 .
C20 H20B 0.9700 .
C20 H20C 0.9700 .
Cl3 C50 1.702(11) .
Cl4 C50 1.742(12) .
C50 H50A 0.9800 .
C50 H50B 0.9800 .

loop_
_geom_torsion_atom_site_label_1
_geom_torsion_atom_site_label_2
_geom_torsion_atom_site_label_3
_geom_torsion_atom_site_label_4
_geom_torsion
_geom_torsion_site_symmetry_1
_geom_torsion_site_symmetry_4
O1 W1 O1 W1 0.0 5_656 5_656
N1 W1 O1 W1 89.6(2) . 5_656
N2 W1 O1 W1 -89.9(2) 5_656 5_656
Cl2 W1 O1 W1 -178.2(9) . 5_656
Cl1 W1 O1 W1 179.25(14) . 5_656
O1 W1 N1 C1 55.2(6) 5_656 .
O1 W1 N1 C1 -51.9(6) . .
N2 W1 N1 C1 -12(15) 5_656 .
W1 W1 N1 C1 1.7(6) 5_656 .
Cl2 W1 N1 C1 137.8(6) . .
Cl1 W1 N1 C1 -135.8(6) . .
O1 W1 N1 C2 -123.7(5) 5_656 .
O1 W1 N1 C2 129.2(5) . .
N2 W1 N1 C2 169(22) 5_656 .
W1 W1 N1 C2 -177.3(5) 5_656 .
Cl2 W1 N1 C2 -41.2(5) . .
Cl1 W1 N1 C2 45.3(5) . .
C7 N2 C1 N1 179.5(6) . .
W1 N2 C1 N1 3.9(10) 5_656 .
C7 N2 C1 N3 -0.6(11) . .
W1 N2 C1 N3 -176.2(5) 5_656 .
C2 N1 C1 N2 175.4(6) . .
W1 N1 C1 N2 -3.6(10) . .
C2 N1 C1 N3 -4.5(11) . .
W1 N1 C1 N3 176.5(5) . .
C4 N3 C1 N2 167.8(7) . .
C5 N3 C1 N2 -9.6(12) . .
C4 N3 C1 N1 -12.3(12) . .
C5 N3 C1 N1 170.3(7) . .
C1 N1 C2 C3 43.3(9) . .
W1 N1 C2 C3 -137.8(6) . .
N1 C2 C3 C10 60.4(9) . .
N1 C2 C3 C4 -61.6(8) . .
N1 C2 C3 C11 -177.6(7) . .
C1 N3 C4 C3 -11.1(12) . .
C5 N3 C4 C3 166.5(7) . .
C10 C3 C4 N3 -75.4(10) . .
C11 C3 C4 N3 161.5(8) . .
C2 C3 C4 N3 44.7(9) . .
C1 N3 C5 C6 -17.8(11) . .
C4 N3 C5 C6 164.5(7) . .
N3 C5 C6 C8 -72.0(9) . .
N3 C5 C6 C9 166.0(7) . .
N3 C5 C6 C7 49.3(9) . .
C1 N2 C7 C6 36.7(10) . .
W1 N2 C7 C6 -147.6(6) 5_656 .
C8 C6 C7 N2 61.1(10) . .
C5 C6 C7 N2 -59.7(9) . .
C9 C6 C7 N2 -176.6(7) . .
C13 N4 C12 N5 177.5(10) . .
C13 N4 C12 N6 13.2(16) . .
C13 N4 C12 N6A -16.5(18) . .
C18A N5 C12 N4 164(2) . .
C18 N5 C12 N4 -171.4(14) . .
C18A N5 C12 N6 -31(3) . .
C18 N5 C12 N6 -7.0(19) . .
C18A N5 C12 N6A -1(3) . .
C18 N5 C12 N6A 23(2) . .
C12 N4 C13 C14 26.5(15) . .
N4 C13 C14 C20 66.6(14) . .
N4 C13 C14 C19 -169.8(10) . .
N4 C13 C14 C15 -53.3(13) . .
C20 C14 C15 N6 -73.5(13) . .
C13 C14 C15 N6 47.3(14) . .
C19 C14 C15 N6 167.3(10) . .
C20 C14 C15 N6A -51.6(14) . .
C13 C14 C15 N6A 69.1(14) . .
C19 C14 C15 N6A -170.9(12) . .
N4 C12 N6 C16 159.5(14) . .
N5 C12 N6 C16 -5(2) . .
N6A C12 N6 C16 -107(3) . .
N4 C12 N6 C15 -19.0(19) . .
N5 C12 N6 C15 176.3(11) . .
N6A C12 N6 C15 75(2) . .
N6A C15 N6 C12 -77(3) . .
C14 C15 N6 C12 -13.6(19) . .
N6A C15 N6 C16 105(4) . .
C14 C15 N6 C16 167.9(13) . .
C12 N6 C16 C17 39(2) . .
C15 N6 C16 C17 -142.0(12) . .
C12 N5 C18 C17 -18(2) . .
C18A N5 C18 C17 75(3) . .
N4 C12 N6A C16A -160(2) . .
N5 C12 N6A C16A 6(3) . .
N6 C12 N6A C16A 99(4) . .
N4 C12 N6A C15 37(2) . .
N5 C12 N6A C15 -156.6(14) . .
N6 C12 N6A C15 -63.2(18) . .
N6 C15 N6A C12 60(3) . .
C14 C15 N6A C12 -63(2) . .
N6 C15 N6A C16A -101(5) . .
C14 C15 N6A C16A 135(2) . .
C12 N6A C16A C17 -34(4) . .
C15 N6A C16A C17 126(2) . .
C12 N5 C18A C17 26(4) . .
C18 N5 C18A C17 -75(3) . .
N5 C18 C17 C22A 100(2) . .
N5 C18 C17 C22 -68.8(18) . .
N5 C18 C17 C21 169.9(16) . .
N5 C18 C17 C21A -149(2) . .
N5 C18 C17 C18A -75(3) . .
N5 C18 C17 C16A -14(2) . .
N5 C18 C17 C16 48.6(19) . .
N5 C18A C17 C22A 69(4) . .
N5 C18A C17 C22 -99(3) . .
N5 C18A C17 C21 148(2) . .
N5 C18A C17 C21A -172(3) . .
N5 C18A C17 C18 75(3) . .
N5 C18A C17 C16A -51(4) . .
N5 C18A C17 C16 12(4) . .
N6A C16A C17 C22A -66(3) . .
N6A C16A C17 C22 133(3) . .
N6A C16A C17 C21 -147(2) . .
N6A C16A C17 C21A 175(3) . .
N6A C16A C17 C18 38(3) . .
N6A C16A C17 C18A 56(3) . .
N6A C16A C17 C16 -54(2) . .
N6 C16 C17 C22A -139(2) . .
N6 C16 C17 C22 60.3(16) . .
N6 C16 C17 C21 -178.3(16) . .
N6 C16 C17 C21A 145(3) . .
N6 C16 C17 C18 -58.7(17) . .
N6 C16 C17 C18A -41(3) . .
N6 C16 C17 C16A 55.1(16) . .
